data_2243453
loop_
_publ_author_name
'Savich, Carolyn Z.'
'Tanski, Joseph M.'

_publ_section_title
;
 Crystallographic and spectroscopic characterization of racemic Mosher's
 Acid
;
_journal_coeditor_code PK2638
_journal_issue 7
_journal_name_full 'Acta Crystallographica Section E'
_journal_page_first 1143
_journal_page_last 1145
_journal_paper_doi 10.1107/S2056989020008403
_journal_volume 76
_journal_year 2020
_chemical_formula_iupac 'C10 H9 F3 O3'
_chemical_formula_moiety 'C10 H9 F3 O3'
_chemical_formula_sum 'C10 H9 F3 O3'
_chemical_formula_weight 234.17
_chemical_name_common
;
\a-ethoxy-\a-trifluoromethylphenylacetic acid'
;
_chemical_name_systematic
;
3,3,3-Trifluoro-2-methoxy-2-phenylpropanoic acid
;
_space_group_crystal_system monoclinic
_space_group_IT_number 14
_space_group_name_Hall '-P 2yn'
_space_group_name_H-M_alt 'P 1 21/n 1'
_atom_sites_solution_hydrogens mixed
_atom_sites_solution_primary dual
_atom_sites_solution_secondary difmap
_cell_angle_alpha 90
_cell_angle_beta 103.3040(10)
_cell_angle_gamma 90
_cell_formula_units_Z 8
_cell_length_a 10.5916(6)
_cell_length_b 9.2081(5)
_cell_length_c 20.9930(12)
_cell_measurement_reflns_used 9803
_cell_measurement_temperature 125.(2)
_cell_measurement_theta_max 30.4891
_cell_measurement_theta_min 2.4093
_cell_volume 1992.47(19)
_computing_cell_refinement
;
SAINT (Bruker, 2017)
;
_computing_data_collection
;
APEX2 (Bruker, 2017)
;
_computing_data_reduction
;
SAINT (Bruker, 2017)
;
_computing_molecular_graphics
;
SHELXTL2014 (Sheldrick, 2008)
;
_computing_publication_material
;
SHELXTL2014 (Sheldrick, 2008), <i>OLEX2</i> (Dolomanov <i>et al.</i>,
2009), and
Mercury
(Macrae et al., 2020)
;
_computing_structure_refinement
;
<i>SHELXL2016/6</i> (Sheldrick, 2015b)
;
_computing_structure_solution
;
<i>SHELXT2014/5</i> (Sheldrick, 2015a)
;
_diffrn_ambient_temperature 125.(2)
_diffrn_detector_area_resol_mean 8.3333
_diffrn_measured_fraction_theta_full 0.998
_diffrn_measured_fraction_theta_max 0.998
_diffrn_measurement_device_type 'Bruker APEXII CCD'
_diffrn_measurement_method '\f and \w scans'
_diffrn_radiation_monochromator graphite
_diffrn_radiation_source 'fine-focus sealed tube'
_diffrn_radiation_type MoK\a
_diffrn_radiation_wavelength 0.71073
_diffrn_reflns_av_R_equivalents 0.0393
_diffrn_reflns_av_unetI/netI 0.0240
_diffrn_reflns_limit_h_max 15
_diffrn_reflns_limit_h_min -14
_diffrn_reflns_limit_k_max 13
_diffrn_reflns_limit_k_min -13
_diffrn_reflns_limit_l_max 29
_diffrn_reflns_limit_l_min -29
_diffrn_reflns_number 48631
_diffrn_reflns_theta_full 30.53
_diffrn_reflns_theta_max 30.53
_diffrn_reflns_theta_min 1.99
_exptl_absorpt_coefficient_mu 0.150
_exptl_absorpt_correction_T_max 0.99
_exptl_absorpt_correction_T_min 0.92
_exptl_absorpt_correction_type multi-scan
_exptl_absorpt_process_details
;
(<i>SADABS</i>; Krause <i>et al.</i>,  2015)
;
_exptl_crystal_colour colourless
_exptl_crystal_density_diffrn 1.561
_exptl_crystal_density_method 'not measured'
_exptl_crystal_description plate
_exptl_crystal_F_000 960
_exptl_crystal_size_max 0.200
_exptl_crystal_size_mid 0.100
_exptl_crystal_size_min 0.040
_refine_diff_density_max 0.524
_refine_diff_density_min -0.377
_refine_ls_extinction_method none
_refine_ls_goodness_of_fit_ref 1.023
_refine_ls_hydrogen_treatment mixed
_refine_ls_matrix_type full
_refine_ls_number_parameters 295
_refine_ls_number_reflns 6071
_refine_ls_number_restraints 2
_refine_ls_restrained_S_all 1.023
_refine_ls_R_factor_all 0.0560
_refine_ls_R_factor_gt 0.0398
_refine_ls_shift/su_max 0.001
_refine_ls_shift/su_mean 0.000
_refine_ls_structure_factor_coef Fsqd
_refine_ls_weighting_details 'w=1/[\s^2^(Fo^2^)+(0.0566P)^2^+0.9577P] where P=(Fo^2^+2Fc^2^)/3'
_refine_ls_weighting_scheme calc
_refine_ls_wR_factor_gt 0.1043
_refine_ls_wR_factor_ref 0.1152
_reflns_number_gt 4730
_reflns_number_total 6071
_reflns_threshold_expression 'I > 2\s(I)'
_cod_data_source_file pk2638sup1.cif
_cod_data_source_block I
_cod_original_sg_symbol_H-M 'P 21/n'
_cod_database_code 2243453

loop_
_space_group_symop_operation_xyz
'x, y, z'
'-x+1/2, y+1/2, -z+1/2'
'-x, -y, -z'
'x-1/2, -y-1/2, z-1/2'

loop_
_atom_site_type_symbol
_atom_site_label
_atom_site_fract_x
_atom_site_fract_y
_atom_site_fract_z
_atom_site_U_iso_or_equiv
_atom_site_adp_type
_atom_site_calc_flag
_atom_site_occupancy
_atom_site_disorder_assembly
_atom_site_disorder_group
F F1 0.66861(9) 0.65463(11) 0.90225(4) 0.0310(2) Uani d 1 . .
F F2 0.78633(9) 0.79358(9) 0.85702(4) 0.02649(19) Uani d 1 . .
F F3 0.77343(8) 0.56483(9) 0.83505(4) 0.02457(18) Uani d 1 . .
F F4 0.67911(9) 0.90363(10) 0.39138(4) 0.02474(19) Uani d 1 . .
F F5 0.64920(9) 1.02517(9) 0.47416(4) 0.02539(19) Uani d 1 . .
F F6 0.53035(8) 0.83795(9) 0.43956(4) 0.02290(18) Uani d 1 . .
O O1 0.73476(9) 0.72153(11) 0.71987(4) 0.0206(2) Uani d 1 . .
O O2 0.53551(10) 0.81547(11) 0.68469(5) 0.0228(2) Uani d 1 . .
H H2 0.5616(18) 0.826(2) 0.6504(8) 0.027 Uiso d 1 . .
O O3 0.50381(10) 0.81283(10) 0.80889(5) 0.0220(2) Uani d 1 . .
O O4 0.61388(9) 0.82629(11) 0.57308(4) 0.0203(2) Uani d 1 . .
O O5 0.82345(10) 0.77145(12) 0.61218(4) 0.0223(2) Uani d 1 . .
H H5 0.7946(17) 0.768(2) 0.6476(8) 0.027 Uiso d 1 . .
O O6 0.86887(9) 0.86103(11) 0.49365(5) 0.02027(19) Uani d 1 . .
C C11 0.58366(12) 0.70712(14) 0.79025(6) 0.0156(2) Uani d 1 . .
C C12 0.62748(12) 0.75076(14) 0.72772(6) 0.0160(2) Uani d 1 . .
C C13 0.70474(14) 0.67975(15) 0.84652(6) 0.0200(3) Uani d 1 . .
C C14 0.55428(17) 0.95805(16) 0.81927(9) 0.0327(4) Uani d 1 . .
H H14A 0.48967 1.021062 0.831998 0.049 Uiso calc 1 . .
H H14B 0.633739 0.957455 0.854131 0.049 Uiso calc 1 . .
H H14C 0.573821 0.994618 0.778763 0.049 Uiso calc 1 . .
C C15 0.50551(12) 0.56621(14) 0.77695(6) 0.0162(2) Uani d 1 . .
C C16 0.53654(13) 0.46020(15) 0.73582(6) 0.0201(3) Uani d 1 . .
H H16A 0.606416 0.475458 0.715198 0.024 Uiso calc 1 . .
C C17 0.46551(14) 0.33204(15) 0.72487(7) 0.0233(3) Uani d 1 . .
H H17A 0.487688 0.259446 0.697185 0.028 Uiso calc 1 . .
C C18 0.36257(14) 0.30976(16) 0.75412(7) 0.0242(3) Uani d 1 . .
H H18A 0.313193 0.222815 0.745973 0.029 Uiso calc 1 . .
C C19 0.33183(14) 0.41489(16) 0.79538(7) 0.0252(3) Uani d 1 . .
H H19A 0.261129 0.399788 0.815431 0.03 Uiso calc 1 . .
C C21 0.75080(12) 0.79338(13) 0.49629(6) 0.0151(2) Uani d 1 . .
C C22 0.72168(12) 0.80054(13) 0.56506(6) 0.0156(2) Uani d 1 . .
C C23 0.65022(13) 0.89092(14) 0.45034(6) 0.0179(2) Uani d 1 . .
C C24 0.98907(14) 0.78807(18) 0.52184(7) 0.0269(3) Uani d 1 . .
H H24A 1.062021 0.848282 0.5162 0.04 Uiso calc 1 . .
H H24B 0.995428 0.771765 0.5686 0.04 Uiso calc 1 . .
H H24C 0.991539 0.694539 0.499883 0.04 Uiso calc 1 . .
C C25 0.73698(12) 0.63648(13) 0.47147(6) 0.0153(2) Uani d 1 . .
C C26 0.67573(13) 0.53083(14) 0.50129(6) 0.0196(3) Uani d 1 . .
H H26A 0.644077 0.555168 0.538757 0.023 Uiso calc 1 . .
C C27 0.66064(14) 0.39003(15) 0.47659(7) 0.0222(3) Uani d 1 . .
H H27A 0.619756 0.318353 0.497469 0.027 Uiso calc 1 . .
C C28 0.70527(14) 0.35458(15) 0.42156(7) 0.0219(3) Uani d 1 . .
H H28A 0.694419 0.258779 0.404374 0.026 Uiso calc 1 . .
C C29 0.76578(15) 0.45913(16) 0.39162(7) 0.0247(3) Uani d 1 . .
H H29A 0.795872 0.434781 0.353697 0.03 Uiso calc 1 . .
C C110 0.40383(14) 0.54225(15) 0.80757(7) 0.0215(3) Uani d 1 . .
H H11A 0.383727 0.612817 0.836736 0.026 Uiso calc 1 . .
C C210 0.78286(14) 0.59938(15) 0.41660(6) 0.0214(3) Uani d 1 . .
H H21A 0.825871 0.669937 0.396217 0.026 Uiso calc 1 . .

loop_
_atom_site_aniso_label
_atom_site_aniso_U_11
_atom_site_aniso_U_22
_atom_site_aniso_U_33
_atom_site_aniso_U_12
_atom_site_aniso_U_13
_atom_site_aniso_U_23
F1 0.0344(5) 0.0445(6) 0.0150(4) -0.0067(4) 0.0075(3) 0.0032(4)
F2 0.0266(4) 0.0270(4) 0.0238(4) -0.0092(3) 0.0017(3) -0.0027(3)
F3 0.0221(4) 0.0232(4) 0.0259(4) 0.0044(3) 0.0003(3) 0.0043(3)
F4 0.0308(5) 0.0269(4) 0.0178(4) 0.0027(3) 0.0083(3) 0.0078(3)
F5 0.0328(5) 0.0140(4) 0.0289(4) 0.0045(3) 0.0061(3) 0.0008(3)
F6 0.0177(4) 0.0272(4) 0.0223(4) 0.0008(3) 0.0016(3) 0.0033(3)
O1 0.0169(4) 0.0271(5) 0.0185(4) 0.0023(4) 0.0056(3) 0.0041(4)
O2 0.0204(5) 0.0294(5) 0.0193(4) 0.0058(4) 0.0057(4) 0.0072(4)
O3 0.0250(5) 0.0146(4) 0.0304(5) 0.0009(4) 0.0148(4) -0.0024(4)
O4 0.0195(5) 0.0246(5) 0.0174(4) 0.0030(4) 0.0054(3) 0.0005(3)
O5 0.0193(5) 0.0323(5) 0.0151(4) 0.0048(4) 0.0036(3) 0.0025(4)
O6 0.0173(4) 0.0193(5) 0.0251(5) -0.0033(4) 0.0065(4) 0.0023(4)
C11 0.0163(6) 0.0154(5) 0.0162(5) 0.0012(4) 0.0062(4) 0.0000(4)
C12 0.0168(6) 0.0147(5) 0.0167(5) -0.0004(4) 0.0045(4) 0.0005(4)
C13 0.0230(6) 0.0206(6) 0.0165(5) -0.0035(5) 0.0048(5) 0.0000(5)
C14 0.0373(9) 0.0156(7) 0.0504(10) -0.0018(6) 0.0212(7) -0.0051(6)
C15 0.0161(6) 0.0148(6) 0.0174(5) 0.0006(4) 0.0031(4) 0.0019(4)
C16 0.0195(6) 0.0203(6) 0.0213(6) -0.0008(5) 0.0065(5) -0.0026(5)
C17 0.0258(7) 0.0191(6) 0.0237(6) -0.0009(5) 0.0031(5) -0.0043(5)
C18 0.0239(7) 0.0192(6) 0.0269(7) -0.0045(5) 0.0010(5) 0.0025(5)
C19 0.0242(7) 0.0240(7) 0.0295(7) -0.0037(5) 0.0107(5) 0.0045(5)
C21 0.0154(6) 0.0145(5) 0.0160(5) -0.0006(4) 0.0047(4) 0.0011(4)
C22 0.0189(6) 0.0123(5) 0.0156(5) -0.0012(4) 0.0038(4) -0.0001(4)
C23 0.0217(6) 0.0155(6) 0.0169(5) 0.0003(5) 0.0055(5) 0.0019(4)
C24 0.0164(6) 0.0348(8) 0.0296(7) -0.0006(6) 0.0052(5) 0.0022(6)
C25 0.0157(5) 0.0145(5) 0.0160(5) 0.0008(4) 0.0039(4) 0.0008(4)
C26 0.0231(6) 0.0170(6) 0.0207(6) -0.0015(5) 0.0094(5) -0.0002(5)
C27 0.0251(7) 0.0162(6) 0.0267(6) -0.0037(5) 0.0085(5) 0.0002(5)
C28 0.0235(7) 0.0166(6) 0.0245(6) 0.0008(5) 0.0033(5) -0.0035(5)
C29 0.0333(8) 0.0216(7) 0.0216(6) 0.0020(6) 0.0110(6) -0.0031(5)
C110 0.0235(7) 0.0184(6) 0.0250(6) 0.0001(5) 0.0109(5) 0.0016(5)
C210 0.0281(7) 0.0187(6) 0.0199(6) -0.0002(5) 0.0108(5) 0.0018(5)

loop_
_atom_type_symbol
_atom_type_description
_atom_type_scat_dispersion_real
_atom_type_scat_dispersion_imag
_atom_type_scat_source
C C 0.0033 0.0016 'International Tables Vol C Tables 4.2.6.8 and 6.1.1.4'
H H 0.0000 0.0000 'International Tables Vol C Tables 4.2.6.8 and 6.1.1.4'
F F 0.0171 0.0103 'International Tables Vol C Tables 4.2.6.8 and 6.1.1.4'
O O 0.0106 0.0060 'International Tables Vol C Tables 4.2.6.8 and 6.1.1.4'

loop_
_geom_angle_atom_site_label_1
_geom_angle_atom_site_label_2
_geom_angle_atom_site_label_3
_geom_angle_site_symmetry_1
_geom_angle_site_symmetry_3
_geom_angle
_geom_angle_publ_flag
C12 O2 H2 . . 107.7(13) ?
C11 O3 C14 . . 117.42(11) ?
C22 O5 H5 . . 105.2(12) ?
C21 O6 C24 . . 119.07(10) ?
O3 C11 C15 . . 107.68(10) ?
O3 C11 C12 . . 112.04(10) ?
C15 C11 C12 . . 108.76(10) ?
O3 C11 C13 . . 110.26(10) ?
C15 C11 C13 . . 108.60(10) ?
C12 C11 C13 . . 109.41(10) ?
O1 C12 O2 . . 125.28(11) ?
O1 C12 C11 . . 122.09(11) ?
O2 C12 C11 . . 112.57(11) ?
F1 C13 F3 . . 107.39(11) ?
F1 C13 F2 . . 107.16(10) ?
F3 C13 F2 . . 106.91(11) ?
F1 C13 C11 . . 110.04(11) ?
F3 C13 C11 . . 112.35(10) ?
F2 C13 C11 . . 112.70(11) ?
O3 C14 H14A . . 109.5 ?
O3 C14 H14B . . 109.5 ?
H14A C14 H14B . . 109.5 ?
O3 C14 H14C . . 109.5 ?
H14A C14 H14C . . 109.5 ?
H14B C14 H14C . . 109.5 ?
C16 C15 C110 . . 119.55(12) ?
C16 C15 C11 . . 120.87(11) ?
C110 C15 C11 . . 119.57(11) ?
C17 C16 C15 . . 120.14(12) ?
C17 C16 H16A . . 119.9 ?
C15 C16 H16A . . 119.9 ?
C18 C17 C16 . . 120.26(13) ?
C18 C17 H17A . . 119.9 ?
C16 C17 H17A . . 119.9 ?
C17 C18 C19 . . 119.71(13) ?
C17 C18 H18A . . 120.1 ?
C19 C18 H18A . . 120.1 ?
C18 C19 C110 . . 120.41(13) ?
C18 C19 H19A . . 119.8 ?
C110 C19 H19A . . 119.8 ?
O6 C21 C25 . . 114.82(10) ?
O6 C21 C22 . . 112.79(10) ?
C25 C21 C22 . . 109.51(10) ?
O6 C21 C23 . . 102.04(10) ?
C25 C21 C23 . . 109.69(10) ?
C22 C21 C23 . . 107.49(10) ?
O4 C22 O5 . . 124.79(11) ?
O4 C22 C21 . . 122.24(11) ?
O5 C22 C21 . . 112.93(11) ?
F6 C23 F5 . . 108.29(11) ?
F6 C23 F4 . . 106.58(10) ?
F5 C23 F4 . . 106.68(10) ?
F6 C23 C21 . . 112.71(10) ?
F5 C23 C21 . . 111.56(10) ?
F4 C23 C21 . . 110.71(10) ?
O6 C24 H24A . . 109.5 ?
O6 C24 H24B . . 109.5 ?
H24A C24 H24B . . 109.5 ?
O6 C24 H24C . . 109.5 ?
H24A C24 H24C . . 109.5 ?
H24B C24 H24C . . 109.5 ?
C210 C25 C26 . . 119.15(12) ?
C210 C25 C21 . . 119.27(11) ?
C26 C25 C21 . . 121.55(11) ?
C27 C26 C25 . . 120.52(12) ?
C27 C26 H26A . . 119.7 ?
C25 C26 H26A . . 119.7 ?
C28 C27 C26 . . 119.91(13) ?
C28 C27 H27A . . 120.0 ?
C26 C27 H27A . . 120.0 ?
C27 C28 C29 . . 119.83(13) ?
C27 C28 H28A . . 120.1 ?
C29 C28 H28A . . 120.1 ?
C28 C29 C210 . . 120.55(12) ?
C28 C29 H29A . . 119.7 ?
C210 C29 H29A . . 119.7 ?
C19 C110 C15 . . 119.89(13) ?
C19 C110 H11A . . 120.1 ?
C15 C110 H11A . . 120.1 ?
C29 C210 C25 . . 120.03(12) ?
C29 C210 H21A . . 120.0 ?
C25 C210 H21A . . 120.0 ?

loop_
_geom_bond_atom_site_label_1
_geom_bond_atom_site_label_2
_geom_bond_site_symmetry_2
_geom_bond_distance
_geom_bond_publ_flag
F1 C13 . 1.3323(15) ?
F2 C13 . 1.3440(16) ?
F3 C13 . 1.3370(16) ?
F4 C23 . 1.3467(14) ?
F5 C23 . 1.3345(15) ?
F6 C23 . 1.3300(16) ?
O1 C12 . 1.2152(16) ?
O2 C12 . 1.3095(15) ?
O2 H2 . 0.834(14) ?
O3 C11 . 1.4029(15) ?
O3 C14 . 1.4380(18) ?
O4 C22 . 1.2152(16) ?
O5 C22 . 1.3120(15) ?
O5 H5 . 0.866(14) ?
O6 C21 . 1.4096(15) ?
O6 C24 . 1.4407(17) ?
C11 C15 . 1.5298(18) ?
C11 C12 . 1.5430(17) ?
C11 C13 . 1.5511(19) ?
C14 H14A . 0.98 ?
C14 H14B . 0.98 ?
C14 H14C . 0.98 ?
C15 C16 . 1.3918(18) ?
C15 C110 . 1.3929(18) ?
C16 C17 . 1.3899(19) ?
C16 H16A . 0.95 ?
C17 C18 . 1.384(2) ?
C17 H17A . 0.95 ?
C18 C19 . 1.387(2) ?
C18 H18A . 0.95 ?
C19 C110 . 1.390(2) ?
C19 H19A . 0.95 ?
C21 C25 . 1.5313(17) ?
C21 C22 . 1.5456(17) ?
C21 C23 . 1.5489(18) ?
C24 H24A . 0.98 ?
C24 H24B . 0.98 ?
C24 H24C . 0.98 ?
C25 C210 . 1.3920(17) ?
C25 C26 . 1.3951(17) ?
C26 C27 . 1.3918(19) ?
C26 H26A . 0.95 ?
C27 C28 . 1.3842(19) ?
C27 H27A . 0.95 ?
C28 C29 . 1.385(2) ?
C28 H28A . 0.95 ?
C29 C210 . 1.3899(19) ?
C29 H29A . 0.95 ?
C110 H11A . 0.95 ?
C210 H21A . 0.95 ?

loop_
_geom_hbond_atom_site_label_D
_geom_hbond_atom_site_label_H
_geom_hbond_atom_site_label_A
_geom_hbond_site_symmetry_A
_geom_hbond_distance_DH
_geom_hbond_distance_HA
_geom_hbond_distance_DA
_geom_hbond_angle_DHA
_geom_hbond_publ_flag
O2 H2 O4 . 0.834(14) 1.832(14) 2.6616(13) 173.4(19) y
O5 H5 O1 . 0.866(14) 1.825(14) 2.6801(13) 168.6(18) y
C14 H14B F2 . 0.98 2.2 2.840(2) 121.6 ?
C14 H14C O2 . 0.98 2.53 3.080(2) 115.1 ?
C24 H24B O5 . 0.98 2.22 2.8685(18) 122.7 ?

loop_
_geom_torsion_atom_site_label_1
_geom_torsion_atom_site_label_2
_geom_torsion_atom_site_label_3
_geom_torsion_atom_site_label_4
_geom_torsion_site_symmetry_1
_geom_torsion_site_symmetry_2
_geom_torsion_site_symmetry_3
_geom_torsion_site_symmetry_4
_geom_torsion
_geom_torsion_publ_flag
C14 O3 C11 C15 . . . . -175.55(12) ?
C14 O3 C11 C12 . . . . -55.99(16) ?
C14 O3 C11 C13 . . . . 66.12(15) ?
O3 C11 C12 O1 . . . . 143.91(12) ?
C15 C11 C12 O1 . . . . -97.17(14) ?
C13 C11 C12 O1 . . . . 21.32(17) ?
O3 C11 C12 O2 . . . . -38.72(15) ?
C15 C11 C12 O2 . . . . 80.20(13) ?
C13 C11 C12 O2 . . . . -161.31(11) ?
O3 C11 C13 F1 . . . . 50.84(14) ?
C15 C11 C13 F1 . . . . -66.92(13) ?
C12 C11 C13 F1 . . . . 174.49(10) ?
O3 C11 C13 F3 . . . . 170.44(10) ?
C15 C11 C13 F3 . . . . 52.68(13) ?
C12 C11 C13 F3 . . . . -65.90(13) ?
O3 C11 C13 F2 . . . . -68.70(13) ?
C15 C11 C13 F2 . . . . 173.53(10) ?
C12 C11 C13 F2 . . . . 54.95(14) ?
O3 C11 C15 C16 . . . . 156.05(12) ?
C12 C11 C15 C16 . . . . 34.43(16) ?
C13 C11 C15 C16 . . . . -84.56(14) ?
O3 C11 C15 C110 . . . . -25.42(16) ?
C12 C11 C15 C110 . . . . -147.04(12) ?
C13 C11 C15 C110 . . . . 93.96(14) ?
C110 C15 C16 C17 . . . . 0.7(2) ?
C11 C15 C16 C17 . . . . 179.24(12) ?
C15 C16 C17 C18 . . . . 0.8(2) ?
C16 C17 C18 C19 . . . . -1.1(2) ?
C17 C18 C19 C110 . . . . -0.1(2) ?
C24 O6 C21 C25 . . . . -51.12(15) ?
C24 O6 C21 C22 . . . . 75.29(14) ?
C24 O6 C21 C23 . . . . -169.69(11) ?
O6 C21 C22 O4 . . . . 138.38(12) ?
C25 C21 C22 O4 . . . . -92.42(14) ?
C23 C21 C22 O4 . . . . 26.69(16) ?
O6 C21 C22 O5 . . . . -43.73(14) ?
C25 C21 C22 O5 . . . . 85.47(13) ?
C23 C21 C22 O5 . . . . -155.42(11) ?
O6 C21 C23 F6 . . . . 173.14(10) ?
C25 C21 C23 F6 . . . . 50.98(13) ?
C22 C21 C23 F6 . . . . -68.02(13) ?
O6 C21 C23 F5 . . . . -64.78(12) ?
C25 C21 C23 F5 . . . . 173.06(10) ?
C22 C21 C23 F5 . . . . 54.07(13) ?
O6 C21 C23 F4 . . . . 53.86(12) ?
C25 C21 C23 F4 . . . . -68.29(13) ?
C22 C21 C23 F4 . . . . 172.71(10) ?
O6 C21 C25 C210 . . . . -39.48(16) ?
C22 C21 C25 C210 . . . . -167.56(12) ?
C23 C21 C25 C210 . . . . 74.70(15) ?
O6 C21 C25 C26 . . . . 142.61(12) ?
C22 C21 C25 C26 . . . . 14.53(16) ?
C23 C21 C25 C26 . . . . -103.21(13) ?
C210 C25 C26 C27 . . . . 0.0(2) ?
C21 C25 C26 C27 . . . . 177.94(12) ?
C25 C26 C27 C28 . . . . -0.8(2) ?
C26 C27 C28 C29 . . . . 0.5(2) ?
C27 C28 C29 C210 . . . . 0.4(2) ?
C18 C19 C110 C15 . . . . 1.6(2) ?
C16 C15 C110 C19 . . . . -1.9(2) ?
C11 C15 C110 C19 . . . . 179.57(12) ?
C28 C29 C210 C25 . . . . -1.1(2) ?
C26 C25 C210 C29 . . . . 0.9(2) ?
C21 C25 C210 C29 . . . . -177.05(13) ?

_cod_database_fobs_code 2243453
